data_7115565
loop_
_publ_author_name
'Jie-Cheng Deng'
'Chih-Wei Kuo'
'Shih-Ching Chuang'

_publ_section_title
;
 Nucleophilic conjugate 1,3-addition of phosphines to oligoynoates
;
_journal_name_full Chem.Commun.
_journal_page_first 10580
_journal_paper_doi 10.1039/C4cc02870H
_journal_volume 50
_journal_year 2014
_chemical_formula_sum 'C39 H30 N O4 P'
_chemical_formula_weight 607.61
_chemical_name_systematic
;
?
;
_space_group_IT_number 2
_symmetry_cell_setting triclinic
_symmetry_space_group_name_Hall '-P 1'
_symmetry_space_group_name_H-M 'P -1'
_atom_sites_solution_hydrogens geom
_atom_sites_solution_primary direct
_atom_sites_solution_secondary difmap
_audit_creation_method SHELXL-97
_cell_angle_alpha 92.4460(10)
_cell_angle_beta 101.1100(10)
_cell_angle_gamma 113.8460(10)
_cell_formula_units_Z 2
_cell_length_a 9.6945(2)
_cell_length_b 11.2700(3)
_cell_length_c 15.8376(4)
_cell_measurement_reflns_used 9645
_cell_measurement_temperature 100(2)
_cell_measurement_theta_max 26.3770
_cell_measurement_theta_min 2.5365
_cell_volume 1538.92(7)
_computing_cell_refinement 'SAINT V7.34A (Bruker AXS, 2006)'
_computing_data_collection 'APEX2 (Bruker AXS, 2010)'
_computing_data_reduction 'SAINT V7.34A (Bruker AXS, 2006)'
_computing_molecular_graphics 'SHELXTL (Sheldrick, 2008)'
_computing_publication_material SHELXTL
_computing_structure_refinement 'SHELXL-97 (Sheldrick, 2008)'
_computing_structure_solution 'SHELXS-97 (Sheldrick, 2008)'
_diffrn_ambient_temperature 100(2)
_diffrn_detector_area_resol_mean 8.3333
_diffrn_measured_fraction_theta_full 0.993
_diffrn_measured_fraction_theta_max 0.993
_diffrn_measurement_device_type 'Bruker APEX-II CCD'
_diffrn_measurement_method '\f and \w scans'
_diffrn_radiation_monochromator graphite
_diffrn_radiation_source 'fine-focus sealed tube'
_diffrn_radiation_type MoK\a
_diffrn_radiation_wavelength 0.71073
_diffrn_reflns_av_R_equivalents 0.0271
_diffrn_reflns_av_sigmaI/netI 0.0257
_diffrn_reflns_limit_h_max 12
_diffrn_reflns_limit_h_min -11
_diffrn_reflns_limit_k_max 13
_diffrn_reflns_limit_k_min -14
_diffrn_reflns_limit_l_max 19
_diffrn_reflns_limit_l_min -19
_diffrn_reflns_number 25576
_diffrn_reflns_theta_full 26.40
_diffrn_reflns_theta_max 26.40
_diffrn_reflns_theta_min 1.32
_exptl_absorpt_coefficient_mu 0.133
_exptl_absorpt_correction_T_max 0.7454
_exptl_absorpt_correction_T_min 0.7190
_exptl_absorpt_correction_type multi-scan
_exptl_absorpt_process_details 'SADABS V2008/1 (Bruker AXS)'
_exptl_crystal_colour Red
_exptl_crystal_density_diffrn 1.311
_exptl_crystal_density_meas ?
_exptl_crystal_density_method 'not measured'
_exptl_crystal_description Tabullar
_exptl_crystal_F_000 636
_exptl_crystal_size_max 0.30
_exptl_crystal_size_mid 0.25
_exptl_crystal_size_min 0.12
_refine_diff_density_max 0.632
_refine_diff_density_min -0.543
_refine_diff_density_rms 0.166
_refine_ls_extinction_method none
_refine_ls_goodness_of_fit_ref 1.108
_refine_ls_hydrogen_treatment constr
_refine_ls_matrix_type full
_refine_ls_number_parameters 409
_refine_ls_number_reflns 6265
_refine_ls_number_restraints 0
_refine_ls_restrained_S_all 1.108
_refine_ls_R_factor_all 0.0482
_refine_ls_R_factor_gt 0.0386
_refine_ls_shift/su_max 0.002
_refine_ls_shift/su_mean 0.000
_refine_ls_structure_factor_coef Fsqd
_refine_ls_weighting_details 'calc w=1/[\s^2^(Fo^2^)+(0.0743P)^2^+0.5587P] where P=(Fo^2^+2Fc^2^)/3'
_refine_ls_weighting_scheme calc
_refine_ls_wR_factor_gt 0.1119
_refine_ls_wR_factor_ref 0.1297
_reflns_number_gt 5474
_reflns_number_total 6265
_reflns_threshold_expression >2sigma(I)
_cod_data_source_file c4cc02870h2.cif
_cod_data_source_block 100654lt_0m
_cod_depositor_comments
;
The following automatic conversions were performed:

'_exptl_crystal_density_meas' value 'not measured' was changed to '?'
- the value is perceived as not measured.

Automatic conversion script
Id: cif_fix_values 3008 2015-01-20 13:52:24Z robertas 
;
_cod_original_cell_volume 1538.91(6)
_cod_database_code 7115565

loop_
_symmetry_equiv_pos_as_xyz
'x, y, z'
'-x, -y, -z'

loop_
_atom_site_label
_atom_site_type_symbol
_atom_site_fract_x
_atom_site_fract_y
_atom_site_fract_z
_atom_site_U_iso_or_equiv
_atom_site_adp_type
_atom_site_occupancy
_atom_site_symmetry_multiplicity
_atom_site_calc_flag
_atom_site_refinement_flags
C1 C 0.57655(18) 1.16321(15) 0.34227(11) 0.0188(3) Uani 1 1 d .
C2 C 0.41323(17) 1.08734(15) 0.31982(10) 0.0171(3) Uani 1 1 d .
C3 C 0.37665(18) 1.00738(15) 0.23797(10) 0.0176(3) Uani 1 1 d .
C4 C 0.51349(18) 1.03520(15) 0.21318(10) 0.0185(3) Uani 1 1 d .
C5 C 0.38278(17) 1.17177(15) 0.48976(10) 0.0172(3) Uani 1 1 d .
C6 C 0.47587(18) 1.30693(16) 0.50578(11) 0.0208(3) Uani 1 1 d .
H6 H 0.4873 1.3569 0.4587 0.025 Uiso 1 1 calc R
C7 C 0.55120(18) 1.36794(16) 0.58980(11) 0.0209(3) Uani 1 1 d .
H7 H 0.6153 1.4593 0.5997 0.025 Uiso 1 1 calc R
C8 C 0.53407(18) 1.29678(16) 0.66017(11) 0.0218(3) Uani 1 1 d .
C9 C 0.43955(18) 1.16311(16) 0.64325(11) 0.0212(3) Uani 1 1 d .
H9 H 0.4257 1.1136 0.6905 0.025 Uiso 1 1 calc R
C10 C 0.36492(18) 1.10002(16) 0.55935(11) 0.0187(3) Uani 1 1 d .
H10 H 0.3020 1.0084 0.5495 0.022 Uiso 1 1 calc R
C11 C 0.6151(2) 1.36152(19) 0.75168(12) 0.0328(4) Uani 1 1 d .
H11A H 0.7176 1.3606 0.7659 0.049 Uiso 1 1 calc R
H11B H 0.5538 1.3140 0.7918 0.049 Uiso 1 1 calc R
H11C H 0.6268 1.4522 0.7571 0.049 Uiso 1 1 calc R
C12 C 0.18218(17) 1.18803(15) 0.33523(10) 0.0173(3) Uani 1 1 d .
C13 C 0.09491(18) 1.22557(16) 0.38207(11) 0.0201(3) Uani 1 1 d .
H13 H 0.0917 1.2043 0.4393 0.024 Uiso 1 1 calc R
C14 C 0.01295(18) 1.29391(16) 0.34509(11) 0.0213(3) Uani 1 1 d .
H14 H -0.0471 1.3183 0.3770 0.026 Uiso 1 1 calc R
C15 C 0.01758(18) 1.32724(16) 0.26164(11) 0.0210(3) Uani 1 1 d .
C16 C 0.10490(19) 1.28922(16) 0.21584(11) 0.0221(3) Uani 1 1 d .
H16 H 0.1083 1.3106 0.1587 0.027 Uiso 1 1 calc R
C17 C 0.18729(18) 1.22056(16) 0.25199(11) 0.0205(3) Uani 1 1 d .
H17 H 0.2470 1.1959 0.2199 0.025 Uiso 1 1 calc R
C18 C -0.0735(2) 1.40046(18) 0.22125(12) 0.0285(4) Uani 1 1 d .
H18A H -0.1819 1.3544 0.2247 0.043 Uiso 1 1 calc R
H18B H -0.0679 1.4052 0.1603 0.043 Uiso 1 1 calc R
H18C H -0.0296 1.4892 0.2526 0.043 Uiso 1 1 calc R
C19 C 0.14631(17) 0.93203(15) 0.38485(10) 0.0163(3) Uani 1 1 d .
C20 C -0.01132(18) 0.90014(16) 0.37399(11) 0.0199(3) Uani 1 1 d .
H20 H -0.0498 0.9641 0.3607 0.024 Uiso 1 1 calc R
C21 C -0.11172(18) 0.77448(16) 0.38264(11) 0.0218(3) Uani 1 1 d .
H21 H -0.2191 0.7531 0.3747 0.026 Uiso 1 1 calc R
C22 C -0.05866(19) 0.67919(15) 0.40263(11) 0.0204(3) Uani 1 1 d .
C23 C 0.09838(19) 0.71163(16) 0.41295(11) 0.0227(4) Uani 1 1 d .
H23 H 0.1367 0.6476 0.4264 0.027 Uiso 1 1 calc R
C24 C 0.20011(18) 0.83667(16) 0.40376(11) 0.0210(3) Uani 1 1 d .
H24 H 0.3071 0.8573 0.4104 0.025 Uiso 1 1 calc R
C25 C -0.1705(2) 0.54523(17) 0.41387(13) 0.0293(4) Uani 1 1 d .
H25A H -0.2227 0.5529 0.4596 0.044 Uiso 1 1 calc R
H25B H -0.1139 0.4915 0.4301 0.044 Uiso 1 1 calc R
H25C H -0.2477 0.5040 0.3592 0.044 Uiso 1 1 calc R
C26 C 0.22885(18) 0.91091(16) 0.19368(10) 0.0201(3) Uani 1 1 d .
C27 C 0.10603(19) 0.82529(17) 0.15777(11) 0.0225(4) Uani 1 1 d .
C28 C -0.03601(18) 0.71840(16) 0.11380(11) 0.0224(4) Uani 1 1 d .
C29 C -0.1668(2) 0.67976(18) 0.14876(12) 0.0294(4) Uani 1 1 d .
H29 H -0.1628 0.7257 0.2015 0.035 Uiso 1 1 calc R
C30 C -0.3019(2) 0.5748(2) 0.10661(14) 0.0354(4) Uani 1 1 d .
H30 H -0.3904 0.5482 0.1308 0.042 Uiso 1 1 calc R
C31 C -0.3093(2) 0.50810(18) 0.02945(13) 0.0337(5) Uani 1 1 d .
H31 H -0.4032 0.4368 0.0003 0.040 Uiso 1 1 calc R
C32 C -0.1810(2) 0.54474(18) -0.00521(12) 0.0331(4) Uani 1 1 d .
H32 H -0.1860 0.4981 -0.0579 0.040 Uiso 1 1 calc R
C33 C -0.0440(2) 0.64970(18) 0.03658(12) 0.0297(4) Uani 1 1 d .
H33 H 0.0445 0.6747 0.0124 0.036 Uiso 1 1 calc R
C34 C 0.55721(19) 0.98017(16) 0.14458(11) 0.0201(3) Uani 1 1 d .
C35 C 0.4466(2) 0.88863(16) 0.07499(11) 0.0226(3) Uani 1 1 d .
H35 H 0.3393 0.8628 0.0719 0.027 Uiso 1 1 calc R
C36 C 0.4924(2) 0.83623(17) 0.01125(11) 0.0245(4) Uani 1 1 d .
H36 H 0.4174 0.7747 -0.0357 0.029 Uiso 1 1 calc R
C37 C 0.6493(2) 0.87423(17) 0.01633(11) 0.0249(4) Uani 1 1 d .
C38 C 0.7619(2) 0.96498(18) 0.08298(12) 0.0268(4) Uani 1 1 d .
H38 H 0.8687 0.9912 0.0847 0.032 Uiso 1 1 calc R
C39 C 0.7156(2) 1.01645(17) 0.14673(11) 0.0243(4) Uani 1 1 d .
H39 H 0.7919 1.0778 0.1933 0.029 Uiso 1 1 calc R
N1 N 0.69713(19) 0.81751(15) -0.05031(10) 0.0288(3) Uani 1 1 d .
O1 O 0.63471(12) 1.12851(11) 0.27496(7) 0.0198(2) Uani 1 1 d .
O2 O 0.66806(13) 1.24381(11) 0.40315(8) 0.0256(3) Uani 1 1 d .
O3 O 0.59565(18) 0.72875(14) -0.10570(9) 0.0393(3) Uani 1 1 d .
O4 O 0.83576(16) 0.85924(15) -0.04928(9) 0.0384(3) Uani 1 1 d .
P1 P 0.28485(4) 1.09471(4) 0.38007(3) 0.01507(12) Uani 1 1 d .

loop_
_atom_site_aniso_label
_atom_site_aniso_U_11
_atom_site_aniso_U_22
_atom_site_aniso_U_33
_atom_site_aniso_U_23
_atom_site_aniso_U_13
_atom_site_aniso_U_12
C1 0.0183(7) 0.0163(8) 0.0244(8) 0.0033(6) 0.0090(6) 0.0079(6)
C2 0.0152(7) 0.0171(7) 0.0196(8) 0.0023(6) 0.0061(6) 0.0065(6)
C3 0.0186(7) 0.0174(8) 0.0192(8) 0.0034(6) 0.0058(6) 0.0092(6)
C4 0.0185(7) 0.0167(7) 0.0200(8) 0.0028(6) 0.0049(6) 0.0068(6)
C5 0.0146(7) 0.0183(8) 0.0204(8) 0.0010(6) 0.0048(6) 0.0082(6)
C6 0.0209(8) 0.0190(8) 0.0234(8) 0.0041(6) 0.0082(6) 0.0080(6)
C7 0.0179(7) 0.0175(8) 0.0263(9) 0.0003(6) 0.0064(6) 0.0060(6)
C8 0.0174(7) 0.0259(9) 0.0236(9) -0.0007(7) 0.0032(6) 0.0116(7)
C9 0.0226(8) 0.0235(8) 0.0214(8) 0.0052(7) 0.0050(6) 0.0134(7)
C10 0.0177(7) 0.0172(8) 0.0237(8) 0.0037(6) 0.0065(6) 0.0089(6)
C11 0.0346(10) 0.0322(10) 0.0239(9) -0.0024(8) -0.0011(8) 0.0105(8)
C12 0.0162(7) 0.0160(7) 0.0202(8) 0.0027(6) 0.0043(6) 0.0070(6)
C13 0.0219(8) 0.0226(8) 0.0189(8) 0.0036(6) 0.0071(6) 0.0111(7)
C14 0.0208(8) 0.0219(8) 0.0248(9) 0.0019(7) 0.0077(7) 0.0118(7)
C15 0.0189(7) 0.0181(8) 0.0263(9) 0.0040(7) 0.0046(6) 0.0080(6)
C16 0.0243(8) 0.0239(8) 0.0203(8) 0.0068(7) 0.0072(6) 0.0111(7)
C17 0.0213(8) 0.0213(8) 0.0217(8) 0.0037(6) 0.0086(6) 0.0099(7)
C18 0.0304(9) 0.0303(10) 0.0325(10) 0.0105(8) 0.0085(8) 0.0192(8)
C19 0.0158(7) 0.0160(7) 0.0164(8) 0.0016(6) 0.0055(6) 0.0053(6)
C20 0.0181(7) 0.0209(8) 0.0244(8) 0.0052(6) 0.0079(6) 0.0104(6)
C21 0.0149(7) 0.0230(8) 0.0277(9) 0.0021(7) 0.0086(6) 0.0067(6)
C22 0.0219(8) 0.0176(8) 0.0198(8) 0.0003(6) 0.0086(6) 0.0049(6)
C23 0.0231(8) 0.0184(8) 0.0286(9) 0.0037(7) 0.0063(7) 0.0105(7)
C24 0.0160(7) 0.0196(8) 0.0277(9) 0.0025(7) 0.0055(6) 0.0077(6)
C25 0.0267(9) 0.0193(9) 0.0401(11) 0.0046(8) 0.0137(8) 0.0053(7)
C26 0.0201(8) 0.0231(8) 0.0197(8) 0.0023(6) 0.0059(6) 0.0112(7)
C27 0.0218(8) 0.0262(9) 0.0209(8) 0.0027(7) 0.0051(7) 0.0115(7)
C28 0.0200(8) 0.0228(8) 0.0223(8) 0.0024(7) -0.0001(6) 0.0090(7)
C29 0.0247(9) 0.0323(10) 0.0300(10) 0.0018(8) 0.0057(7) 0.0114(8)
C30 0.0205(8) 0.0353(11) 0.0455(12) 0.0066(9) 0.0052(8) 0.0079(8)
C31 0.0253(9) 0.0233(9) 0.0420(11) 0.0017(8) -0.0078(8) 0.0069(7)
C32 0.0382(10) 0.0278(10) 0.0258(10) -0.0029(8) -0.0032(8) 0.0118(8)
C33 0.0293(9) 0.0327(10) 0.0234(9) 0.0004(7) 0.0049(7) 0.0103(8)
C34 0.0236(8) 0.0195(8) 0.0217(8) 0.0062(6) 0.0098(6) 0.0112(7)
C35 0.0243(8) 0.0229(8) 0.0228(9) 0.0051(7) 0.0092(7) 0.0102(7)
C36 0.0326(9) 0.0210(8) 0.0215(9) 0.0039(7) 0.0089(7) 0.0115(7)
C37 0.0362(10) 0.0251(9) 0.0232(9) 0.0083(7) 0.0158(7) 0.0181(8)
C38 0.0275(9) 0.0305(9) 0.0292(9) 0.0066(7) 0.0132(7) 0.0158(8)
C39 0.0229(8) 0.0273(9) 0.0229(9) 0.0019(7) 0.0074(7) 0.0099(7)
N1 0.0417(9) 0.0294(8) 0.0263(8) 0.0107(7) 0.0183(7) 0.0206(7)
O1 0.0166(5) 0.0195(6) 0.0228(6) -0.0003(5) 0.0080(4) 0.0058(4)
O2 0.0175(6) 0.0237(6) 0.0295(7) -0.0054(5) 0.0072(5) 0.0026(5)
O3 0.0515(9) 0.0331(8) 0.0331(8) -0.0027(6) 0.0213(7) 0.0132(7)
O4 0.0411(8) 0.0544(9) 0.0339(8) 0.0057(7) 0.0183(6) 0.0301(7)
P1 0.0141(2) 0.0149(2) 0.0177(2) 0.00275(15) 0.00557(15) 0.00660(16)

loop_
_atom_type_symbol
_atom_type_description
_atom_type_scat_dispersion_real
_atom_type_scat_dispersion_imag
_atom_type_scat_source
C C 0.0033 0.0016 'International Tables Vol C Tables 4.2.6.8 and 6.1.1.4'
H H 0.0000 0.0000 'International Tables Vol C Tables 4.2.6.8 and 6.1.1.4'
N N 0.0061 0.0033 'International Tables Vol C Tables 4.2.6.8 and 6.1.1.4'
O O 0.0106 0.0060 'International Tables Vol C Tables 4.2.6.8 and 6.1.1.4'
P P 0.1023 0.0942 'International Tables Vol C Tables 4.2.6.8 and 6.1.1.4'

loop_
_geom_angle_atom_site_label_1
_geom_angle_atom_site_label_2
_geom_angle_atom_site_label_3
_geom_angle
O2 C1 O1 118.35(14)
O2 C1 C2 135.24(15)
O1 C1 C2 106.41(13)
C1 C2 C3 107.35(13)
C1 C2 P1 125.30(12)
C3 C2 P1 127.34(12)
C4 C3 C26 125.76(15)
C4 C3 C2 107.34(14)
C26 C3 C2 126.76(14)
C3 C4 O1 109.51(14)
C3 C4 C34 134.47(15)
O1 C4 C34 115.62(14)
C10 C5 C6 119.24(15)
C10 C5 P1 121.12(12)
C6 C5 P1 119.62(12)
C7 C6 C5 120.39(15)
C7 C6 H6 119.8
C5 C6 H6 119.8
C6 C7 C8 120.83(15)
C6 C7 H7 119.6
C8 C7 H7 119.6
C9 C8 C7 118.05(15)
C9 C8 C11 120.49(16)
C7 C8 C11 121.46(16)
C10 C9 C8 121.89(15)
C10 C9 H9 119.1
C8 C9 H9 119.1
C9 C10 C5 119.59(15)
C9 C10 H10 120.2
C5 C10 H10 120.2
C8 C11 H11A 109.5
C8 C11 H11B 109.5
H11A C11 H11B 109.5
C8 C11 H11C 109.5
H11A C11 H11C 109.5
H11B C11 H11C 109.5
C17 C12 C13 119.62(14)
C17 C12 P1 119.31(12)
C13 C12 P1 121.05(12)
C14 C13 C12 119.98(15)
C14 C13 H13 120.0
C12 C13 H13 120.0
C13 C14 C15 120.83(15)
C13 C14 H14 119.6
C15 C14 H14 119.6
C16 C15 C14 118.52(14)
C16 C15 C18 120.86(15)
C14 C15 C18 120.61(15)
C17 C16 C15 121.26(15)
C17 C16 H16 119.4
C15 C16 H16 119.4
C16 C17 C12 119.78(15)
C16 C17 H17 120.1
C12 C17 H17 120.1
C15 C18 H18A 109.5
C15 C18 H18B 109.5
H18A C18 H18B 109.5
C15 C18 H18C 109.5
H18A C18 H18C 109.5
H18B C18 H18C 109.5
C24 C19 C20 119.26(14)
C24 C19 P1 118.46(11)
C20 C19 P1 122.22(12)
C21 C20 C19 119.63(14)
C21 C20 H20 120.2
C19 C20 H20 120.2
C20 C21 C22 121.47(14)
C20 C21 H21 119.3
C22 C21 H21 119.3
C23 C22 C21 118.51(15)
C23 C22 C25 121.62(15)
C21 C22 C25 119.87(15)
C22 C23 C24 120.69(15)
C22 C23 H23 119.7
C24 C23 H23 119.7
C23 C24 C19 120.44(14)
C23 C24 H24 119.8
C19 C24 H24 119.8
C22 C25 H25A 109.5
C22 C25 H25B 109.5
H25A C25 H25B 109.5
C22 C25 H25C 109.5
H25A C25 H25C 109.5
H25B C25 H25C 109.5
C27 C26 C3 177.06(17)
C26 C27 C28 176.61(18)
C33 C28 C29 119.20(16)
C33 C28 C27 120.19(16)
C29 C28 C27 120.60(16)
C30 C29 C28 119.95(18)
C30 C29 H29 120.0
C28 C29 H29 120.0
C29 C30 C31 120.45(19)
C29 C30 H30 119.8
C31 C30 H30 119.8
C32 C31 C30 120.07(17)
C32 C31 H31 120.0
C30 C31 H31 120.0
C31 C32 C33 120.19(18)
C31 C32 H32 119.9
C33 C32 H32 119.9
C32 C33 C28 120.13(18)
C32 C33 H33 119.9
C28 C33 H33 119.9
C35 C34 C39 118.03(15)
C35 C34 C4 122.12(15)
C39 C34 C4 119.84(15)
C36 C35 C34 120.60(16)
C36 C35 H35 119.7
C34 C35 H35 119.7
C35 C36 C37 119.35(16)
C35 C36 H36 120.3
C37 C36 H36 120.3
C38 C37 C36 121.94(16)
C38 C37 N1 118.87(16)
C36 C37 N1 119.19(16)
C39 C38 C37 118.52(16)
C39 C38 H38 120.7
C37 C38 H38 120.7
C38 C39 C34 121.55(17)
C38 C39 H39 119.2
C34 C39 H39 119.2
O4 N1 O3 122.97(16)
O4 N1 C37 118.76(16)
O3 N1 C37 118.27(16)
C4 O1 C1 109.39(12)
C2 P1 C19 109.78(7)
C2 P1 C12 112.31(7)
C19 P1 C12 108.75(7)
C2 P1 C5 111.71(7)
C19 P1 C5 107.85(7)
C12 P1 C5 106.27(7)

loop_
_geom_bond_atom_site_label_1
_geom_bond_atom_site_label_2
_geom_bond_distance
C1 O2 1.219(2)
C1 O1 1.4076(19)
C1 C2 1.424(2)
C2 C3 1.443(2)
C2 P1 1.7323(16)
C3 C4 1.374(2)
C3 C26 1.420(2)
C4 O1 1.3835(19)
C4 C34 1.441(2)
C5 C10 1.391(2)
C5 C6 1.402(2)
C5 P1 1.8006(16)
C6 C7 1.385(2)
C6 H6 0.9500
C7 C8 1.397(2)
C7 H7 0.9500
C8 C9 1.391(2)
C8 C11 1.503(2)
C9 C10 1.388(2)
C9 H9 0.9500
C10 H10 0.9500
C11 H11A 0.9800
C11 H11B 0.9800
C11 H11C 0.9800
C12 C17 1.388(2)
C12 C13 1.396(2)
C12 P1 1.7997(15)
C13 C14 1.386(2)
C13 H13 0.9500
C14 C15 1.393(2)
C14 H14 0.9500
C15 C16 1.389(2)
C15 C18 1.512(2)
C16 C17 1.388(2)
C16 H16 0.9500
C17 H17 0.9500
C18 H18A 0.9800
C18 H18B 0.9800
C18 H18C 0.9800
C19 C24 1.392(2)
C19 C20 1.394(2)
C19 P1 1.7975(15)
C20 C21 1.387(2)
C20 H20 0.9500
C21 C22 1.390(2)
C21 H21 0.9500
C22 C23 1.388(2)
C22 C25 1.503(2)
C23 C24 1.389(2)
C23 H23 0.9500
C24 H24 0.9500
C25 H25A 0.9800
C25 H25B 0.9800
C25 H25C 0.9800
C26 C27 1.198(2)
C27 C28 1.432(2)
C28 C33 1.391(3)
C28 C29 1.396(3)
C29 C30 1.379(3)
C29 H29 0.9500
C30 C31 1.381(3)
C30 H30 0.9500
C31 C32 1.373(3)
C31 H31 0.9500
C32 C33 1.387(3)
C32 H32 0.9500
C33 H33 0.9500
C34 C35 1.408(2)
C34 C39 1.413(2)
C35 C36 1.378(2)
C35 H35 0.9500
C36 C37 1.388(2)
C36 H36 0.9500
C37 C38 1.383(3)
C37 N1 1.452(2)
C38 C39 1.375(2)
C38 H38 0.9500
C39 H39 0.9500
N1 O4 1.228(2)
N1 O3 1.239(2)

loop_
_geom_torsion_atom_site_label_1
_geom_torsion_atom_site_label_2
_geom_torsion_atom_site_label_3
_geom_torsion_atom_site_label_4
_geom_torsion
O2 C1 C2 C3 -179.02(18)
O1 C1 C2 C3 0.01(16)
O2 C1 C2 P1 2.2(3)
O1 C1 C2 P1 -178.74(11)
C1 C2 C3 C4 0.00(17)
P1 C2 C3 C4 178.71(12)
C1 C2 C3 C26 175.95(15)
P1 C2 C3 C26 -5.3(2)
C26 C3 C4 O1 -176.01(14)
C2 C3 C4 O1 -0.01(17)
C26 C3 C4 C34 -3.8(3)
C2 C3 C4 C34 172.20(17)
C10 C5 C6 C7 1.0(2)
P1 C5 C6 C7 179.57(12)
C5 C6 C7 C8 -1.0(2)
C6 C7 C8 C9 0.1(2)
C6 C7 C8 C11 179.95(16)
C7 C8 C9 C10 0.8(2)
C11 C8 C9 C10 -179.02(15)
C8 C9 C10 C5 -0.8(2)
C6 C5 C10 C9 -0.1(2)
P1 C5 C10 C9 -178.64(12)
C17 C12 C13 C14 0.6(2)
P1 C12 C13 C14 -177.99(12)
C12 C13 C14 C15 -0.7(2)
C13 C14 C15 C16 0.7(2)
C13 C14 C15 C18 179.32(15)
C14 C15 C16 C17 -0.6(2)
C18 C15 C16 C17 -179.19(15)
C15 C16 C17 C12 0.5(2)
C13 C12 C17 C16 -0.4(2)
P1 C12 C17 C16 178.14(12)
C24 C19 C20 C21 0.4(2)
P1 C19 C20 C21 -176.80(12)
C19 C20 C21 C22 0.5(3)
C20 C21 C22 C23 -0.8(3)
C20 C21 C22 C25 178.33(16)
C21 C22 C23 C24 0.2(3)
C25 C22 C23 C24 -178.87(16)
C22 C23 C24 C19 0.6(3)
C20 C19 C24 C23 -0.9(2)
P1 C19 C24 C23 176.36(13)
C4 C3 C26 C27 76(4)
C2 C3 C26 C27 -100(3)
C3 C26 C27 C28 -39(6)
C26 C27 C28 C33 -42(3)
C26 C27 C28 C29 136(3)
C33 C28 C29 C30 -0.2(3)
C27 C28 C29 C30 -178.61(17)
C28 C29 C30 C31 -0.6(3)
C29 C30 C31 C32 1.0(3)
C30 C31 C32 C33 -0.7(3)
C31 C32 C33 C28 0.0(3)
C29 C28 C33 C32 0.5(3)
C27 C28 C33 C32 178.92(16)
C3 C4 C34 C35 11.1(3)
O1 C4 C34 C35 -177.05(14)
C3 C4 C34 C39 -167.89(17)
O1 C4 C34 C39 4.0(2)
C39 C34 C35 C36 0.1(2)
C4 C34 C35 C36 -178.86(15)
C34 C35 C36 C37 0.2(2)
C35 C36 C37 C38 -1.0(3)
C35 C36 C37 N1 179.19(15)
C36 C37 C38 C39 1.4(3)
N1 C37 C38 C39 -178.81(15)
C37 C38 C39 C34 -1.0(3)
C35 C34 C39 C38 0.2(2)
C4 C34 C39 C38 179.28(16)
C38 C37 N1 O4 -5.6(2)
C36 C37 N1 O4 174.19(15)
C38 C37 N1 O3 174.27(16)
C36 C37 N1 O3 -5.9(2)
C3 C4 O1 C1 0.01(17)
C34 C4 O1 C1 -173.83(13)
O2 C1 O1 C4 179.21(14)
C2 C1 O1 C4 -0.01(16)
C1 C2 P1 C19 -136.90(13)
C3 C2 P1 C19 44.61(16)
C1 C2 P1 C12 101.98(14)
C3 C2 P1 C12 -76.51(15)
C1 C2 P1 C5 -17.32(16)
C3 C2 P1 C5 164.19(13)
C24 C19 P1 C2 46.19(15)
C20 C19 P1 C2 -136.64(14)
C24 C19 P1 C12 169.42(12)
C20 C19 P1 C12 -13.40(16)
C24 C19 P1 C5 -75.74(14)
C20 C19 P1 C5 101.44(14)
C17 C12 P1 C2 13.13(16)
C13 C12 P1 C2 -168.30(13)
C17 C12 P1 C19 -108.57(13)
C13 C12 P1 C19 69.99(14)
C17 C12 P1 C5 135.57(13)
C13 C12 P1 C5 -45.87(15)
C10 C5 P1 C2 -110.25(13)
C6 C5 P1 C2 71.25(14)
C10 C5 P1 C19 10.46(15)
C6 C5 P1 C19 -168.04(12)
C10 C5 P1 C12 126.94(13)
C6 C5 P1 C12 -51.56(14)
